data_2205099
loop_
_publ_author_name
'Jian-Rong Su'
'Jian-Ming Gu'
'Duan-Jun Xu'

_publ_section_title Bis(4-hydroxybenzoato-\k^2^<i>O</i>,<i>O</i>')(1,10-phenanthroline-\k^2^<i>N</i>,<i>N</i>')copper(II)
_journal_issue 2
_journal_name_full 'Acta Crystallographica Section E'
_journal_page_first m379
_journal_page_last m381
_journal_paper_doi 10.1107/S1600536805002333
_journal_volume 61
_journal_year 2005
_chemical_formula_iupac '[Cu (C7 H5 O3)2 (C12 H8 N2)]'
_chemical_formula_moiety 'C26 H18 Cu N2 O6'
_chemical_formula_sum 'C26 H18 Cu N2 O6'
_chemical_formula_weight 517.96
_chemical_name_systematic
;
Bis(4-hydroxybenzoato-\k^2^O,O')(1,10-phenanthroline-\k^2^N,N')copper(II)
;
_space_group_IT_number 15
_symmetry_cell_setting monoclinic
_symmetry_space_group_name_Hall '-C 2yc'
_symmetry_space_group_name_H-M 'C 1 2/c 1'
_atom_sites_solution_hydrogens geom
_atom_sites_solution_primary direct
_atom_sites_solution_secondary difmap
_audit_creation_method SHELXL-97
_cell_angle_alpha 90.00
_cell_angle_beta 104.705(2)
_cell_angle_gamma 90.00
_cell_formula_units_Z 4
_cell_length_a 19.9073(15)
_cell_length_b 10.2232(5)
_cell_length_c 11.0723(7)
_cell_measurement_reflns_used 6854
_cell_measurement_temperature 295(3)
_cell_measurement_theta_max 25.3
_cell_measurement_theta_min 3.1
_cell_volume 2179.6(2)
_computing_cell_refinement PROCESS-AUTO
_computing_data_collection 'PROCESS-AUTO (Rigaku, 1998)'
_computing_data_reduction 'CrystalStructure (Rigaku/MSC, 2002)'
_computing_molecular_graphics 'ORTEP-3 for Windows (Farrugia, 1997) and XP (Siemens, 1994)'
_computing_publication_material 'WinGX (Farrugia, 1999)'
_computing_structure_refinement 'SHELXL97 (Sheldrick, 1997)'
_computing_structure_solution 'SIR92 (Altomare et al., 1993)'
_diffrn_ambient_temperature 295(3)
_diffrn_detector_area_resol_mean 10.0
_diffrn_measured_fraction_theta_full 1.00
_diffrn_measured_fraction_theta_max 1.00
_diffrn_measurement_device_type 'Rigaku R-AXIS RAPID'
_diffrn_measurement_method \w
_diffrn_radiation_monochromator graphite
_diffrn_radiation_source 'fine-focus sealed tube'
_diffrn_radiation_type MoK\a
_diffrn_radiation_wavelength 0.71073
_diffrn_reflns_av_R_equivalents 0.037
_diffrn_reflns_av_sigmaI/netI 0.025
_diffrn_reflns_limit_h_max 25
_diffrn_reflns_limit_h_min -25
_diffrn_reflns_limit_k_max 13
_diffrn_reflns_limit_k_min -13
_diffrn_reflns_limit_l_max 14
_diffrn_reflns_limit_l_min -13
_diffrn_reflns_number 9663
_diffrn_reflns_theta_full 27.4
_diffrn_reflns_theta_max 27.4
_diffrn_reflns_theta_min 2.1
_diffrn_standards_decay_% 0
_diffrn_standards_interval_count 0
_diffrn_standards_interval_time 0
_diffrn_standards_number 0
_exptl_absorpt_coefficient_mu 1.051
_exptl_absorpt_correction_T_max 0.855
_exptl_absorpt_correction_T_min 0.651
_exptl_absorpt_correction_type multi-scan
_exptl_absorpt_process_details '(ABSCOR; Higashi, 1995)'
_exptl_crystal_colour blue
_exptl_crystal_density_diffrn 1.578
_exptl_crystal_density_method 'not measured'
_exptl_crystal_description platelet
_exptl_crystal_F_000 1060
_exptl_crystal_size_max 0.41
_exptl_crystal_size_mid 0.34
_exptl_crystal_size_min 0.16
_refine_diff_density_max 0.28
_refine_diff_density_min -0.32
_refine_ls_extinction_method none
_refine_ls_goodness_of_fit_ref 0.988
_refine_ls_hydrogen_treatment constr
_refine_ls_matrix_type full
_refine_ls_number_parameters 159
_refine_ls_number_reflns 2477
_refine_ls_number_restraints 0
_refine_ls_restrained_S_all 0.988
_refine_ls_R_factor_all 0.049
_refine_ls_R_factor_gt 0.039
_refine_ls_shift/su_max 0.000
_refine_ls_shift/su_mean 0.000
_refine_ls_structure_factor_coef Fsqd
_refine_ls_weighting_details 'calc w = 1/[\s^2^(Fo^2^)+(0.0758P)^2^+0.6964P] where P = (Fo^2^+2Fc^2^)/3'
_refine_ls_weighting_scheme calc
_refine_ls_wR_factor_gt 0.104
_refine_ls_wR_factor_ref 0.109
_reflns_number_gt 2119
_reflns_number_total 2477
_reflns_threshold_expression I>2\s(I)
_cod_data_source_file is6042.cif
_cod_data_source_block I
_cod_original_sg_symbol_H-M 'C 2/c'
_cod_database_code 2205099

loop_
_symmetry_equiv_pos_as_xyz
'x, y, z'
'-x, y, -z+1/2'
'x+1/2, y+1/2, z'
'-x+1/2, y+1/2, -z+1/2'
'-x, -y, -z'
'x, -y, z-1/2'
'-x+1/2, -y+1/2, -z'
'x+1/2, -y+1/2, z-1/2'

loop_
_atom_site_label
_atom_site_fract_x
_atom_site_fract_y
_atom_site_fract_z
_atom_site_U_iso_or_equiv
_atom_site_adp_type
_atom_site_calc_flag
_atom_site_refinement_flags
_atom_site_occupancy
_atom_site_type_symbol
Cu 0.5000 0.48675(3) 0.2500 0.03879(15) Uani d S 1 Cu
N11 0.53884(9) 0.33775(17) 0.16972(17) 0.0406(4) Uani d . 1 N
O1 0.54122(8) 0.61628(15) 0.16072(17) 0.0512(4) Uani d . 1 O
O2 0.62519(8) 0.58552(16) 0.33039(16) 0.0501(4) Uani d . 1 O
O3 0.75778(11) 0.99665(16) 0.02030(19) 0.0575(5) Uani d . 1 O
H3A 0.7926 1.0313 0.0729 0.050 Uiso d R 1 H
C1 0.60287(11) 0.63703(19) 0.2262(2) 0.0417(5) Uani d . 1 C
C2 0.64645(10) 0.7280(2) 0.1728(2) 0.0400(5) Uani d . 1 C
C3 0.63373(11) 0.7469(2) 0.0440(2) 0.0456(5) Uani d . 1 C
H3 0.5983 0.7000 -0.0094 0.055 Uiso calc R 1 H
C4 0.67237(12) 0.8331(2) -0.0056(2) 0.0465(5) Uani d . 1 C
H4 0.6642 0.8415 -0.0918 0.056 Uiso calc R 1 H
C5 0.72373(11) 0.9079(2) 0.0729(2) 0.0433(5) Uani d . 1 C
C6 0.73706(12) 0.8909(3) 0.2022(2) 0.0517(6) Uani d . 1 C
H6 0.7712 0.9405 0.2555 0.062 Uiso calc R 1 H
C7 0.69942(12) 0.8004(2) 0.2505(2) 0.0492(5) Uani d . 1 C
H7 0.7096 0.7876 0.3364 0.059 Uiso calc R 1 H
C12 0.57842(14) 0.3408(3) 0.0891(2) 0.0537(6) Uani d . 1 C
H12 0.5901 0.4213 0.0612 0.064 Uiso calc R 1 H
C13 0.60278(17) 0.2272(3) 0.0454(3) 0.0696(8) Uani d . 1 C
H13 0.6314 0.2327 -0.0090 0.084 Uiso calc R 1 H
C14 0.58491(16) 0.1087(3) 0.0822(3) 0.0649(7) Uani d . 1 C
H14 0.6007 0.0328 0.0520 0.078 Uiso calc R 1 H
C15 0.52082(16) -0.0186(2) 0.2091(3) 0.0650(8) Uani d . 1 C
H15 0.5348 -0.0977 0.1819 0.078 Uiso calc R 1 H
C16 0.52124(11) 0.21885(19) 0.2070(2) 0.0392(4) Uani d . 1 C
C17 0.54271(13) 0.1004(2) 0.1657(2) 0.0514(6) Uani d . 1 C

loop_
_atom_site_aniso_label
_atom_site_aniso_U_11
_atom_site_aniso_U_22
_atom_site_aniso_U_33
_atom_site_aniso_U_12
_atom_site_aniso_U_13
_atom_site_aniso_U_23
Cu 0.0318(2) 0.0326(2) 0.0508(2) 0.000 0.00830(15) 0.000
N11 0.0379(9) 0.0408(9) 0.0431(10) 0.0022(7) 0.0102(7) 0.0010(7)
O1 0.0321(8) 0.0437(8) 0.0740(12) -0.0045(6) 0.0065(7) 0.0114(8)
O2 0.0399(8) 0.0533(9) 0.0589(10) 0.0044(7) 0.0156(7) 0.0057(8)
O3 0.0526(10) 0.0643(11) 0.0537(10) -0.0172(8) 0.0104(8) 0.0052(8)
C1 0.0352(10) 0.0338(9) 0.0571(13) 0.0038(8) 0.0137(9) -0.0031(9)
C2 0.0279(9) 0.0409(10) 0.0516(12) 0.0004(8) 0.0109(9) -0.0040(9)
C3 0.0356(11) 0.0454(11) 0.0515(12) -0.0023(9) 0.0033(9) -0.0094(10)
C4 0.0419(11) 0.0526(12) 0.0424(11) 0.0001(9) 0.0061(9) -0.0038(10)
C5 0.0346(10) 0.0484(11) 0.0483(12) -0.0021(9) 0.0127(9) -0.0014(10)
C6 0.0422(12) 0.0626(14) 0.0482(13) -0.0170(10) 0.0071(10) -0.0063(11)
C7 0.0421(12) 0.0634(14) 0.0421(12) -0.0126(10) 0.0104(9) -0.0051(11)
C12 0.0543(14) 0.0582(14) 0.0534(14) 0.0041(11) 0.0224(11) 0.0040(11)
C13 0.0674(19) 0.087(2) 0.0630(16) 0.0188(16) 0.0319(14) -0.0021(15)
C14 0.0666(17) 0.0626(15) 0.0652(17) 0.0221(13) 0.0162(14) -0.0123(14)
C15 0.0714(19) 0.0339(11) 0.079(2) 0.0103(11) -0.0012(14) -0.0055(11)
C16 0.0345(10) 0.0379(10) 0.0410(10) 0.0028(8) 0.0017(8) -0.0014(8)
C17 0.0493(13) 0.0456(12) 0.0529(14) 0.0124(10) 0.0011(11) -0.0064(10)

loop_
_atom_type_symbol
_atom_type_description
_atom_type_scat_dispersion_real
_atom_type_scat_dispersion_imag
_atom_type_scat_source
C C 0.0033 0.0016 'International Tables Vol C Tables 4.2.6.8 and 6.1.1.4'
H H 0.0000 0.0000 'International Tables Vol C Tables 4.2.6.8 and 6.1.1.4'
N N 0.0061 0.0033 'International Tables Vol C Tables 4.2.6.8 and 6.1.1.4'
O O 0.0106 0.0060 'International Tables Vol C Tables 4.2.6.8 and 6.1.1.4'
Cu Cu 0.3201 1.2651 'International Tables Vol C Tables 4.2.6.8 and 6.1.1.4'

loop_
_geom_angle_atom_site_label_1
_geom_angle_atom_site_label_2
_geom_angle_atom_site_label_3
_geom_angle_site_symmetry_1
_geom_angle_site_symmetry_3
_geom_angle
_geom_angle_publ_flag
O1 Cu O1 . 2_655 94.64(10) y
O1 Cu O2 . . 55.00(6) y
O1 Cu O2 2_655 . 92.99(6) y
O1 Cu N11 2_655 . 173.51(7) ?
O1 Cu N11 . . 91.82(7) y
O1 Cu N11 2_655 2_655 91.82(7) ?
O1 Cu N11 . 2_655 173.51(7) y
O2 Cu N11 . . 90.16(6) y
O2 Cu N11 . 2_655 125.37(6) y
O2 Cu O2 . 2_655 134.78(7) y
O2 Cu O1 . 2_655 92.99(6) ?
N11 Cu N11 . 2_655 81.73(10) y
C12 N11 C16 . . 117.80(19) ?
C12 N11 Cu . . 129.54(16) ?
C16 N11 Cu . . 112.66(14) ?
C1 O1 Cu . . 106.99(14) ?
C5 O3 H3A . . 113.1 ?
O2 C1 O1 . . 121.6(2) ?
O2 C1 C2 . . 121.67(19) ?
O1 C1 C2 . . 116.8(2) ?
C7 C2 C3 . . 118.0(2) ?
C7 C2 C1 . . 120.7(2) ?
C3 C2 C1 . . 121.21(19) ?
C4 C3 C2 . . 121.5(2) ?
C4 C3 H3 . . 119.3 ?
C2 C3 H3 . . 119.3 ?
C3 C4 C5 . . 120.1(2) ?
C3 C4 H4 . . 120.0 ?
C5 C4 H4 . . 120.0 ?
O3 C5 C4 . . 118.1(2) ?
O3 C5 C6 . . 122.6(2) ?
C4 C5 C6 . . 119.3(2) ?
C7 C6 C5 . . 119.9(2) ?
C7 C6 H6 . . 120.0 ?
C5 C6 H6 . . 120.0 ?
C6 C7 C2 . . 121.1(2) ?
C6 C7 H7 . . 119.4 ?
C2 C7 H7 . . 119.4 ?
N11 C12 C13 . . 122.1(2) ?
N11 C12 H12 . . 119.0 ?
C13 C12 H12 . . 119.0 ?
C14 C13 C12 . . 120.0(3) ?
C14 C13 H13 . . 120.0 ?
C12 C13 H13 . . 120.0 ?
C13 C14 C17 . . 120.0(2) ?
C13 C14 H14 . . 120.0 ?
C17 C14 H14 . . 120.0 ?
C15 C15 C17 2_655 . 120.85(16) ?
C15 C15 H15 2_655 . 119.6 ?
C17 C15 H15 . . 119.6 ?
N11 C16 C17 . . 123.5(2) ?
N11 C16 C16 . 2_655 116.47(12) ?
C17 C16 C16 . 2_655 120.05(14) ?
C14 C17 C16 . . 116.6(2) ?
C14 C17 C15 . . 124.3(2) ?
C16 C17 C15 . . 119.1(2) ?

loop_
_geom_bond_atom_site_label_1
_geom_bond_atom_site_label_2
_geom_bond_site_symmetry_2
_geom_bond_distance
_geom_bond_publ_flag
Cu O1 . 1.9535(16) y
Cu O1 2_655 1.9534(16) ?
Cu O2 . 2.6262(16) y
Cu O2 2_655 2.6262(16) ?
Cu N11 . 2.0143(18) y
Cu N11 2_655 2.0143(18) ?
N11 C12 . 1.332(3) ?
N11 C16 . 1.358(3) ?
O1 C1 . 1.275(3) ?
O2 C1 . 1.243(3) ?
O3 C5 . 1.350(3) ?
O3 H3A . 0.8604 ?
C1 C2 . 1.493(3) ?
C2 C7 . 1.393(3) ?
C2 C3 . 1.397(3) ?
C3 C4 . 1.373(3) ?
C3 H3 . 0.9300 ?
C4 C5 . 1.391(3) ?
C4 H4 . 0.9300 ?
C5 C6 . 1.399(3) ?
C6 C7 . 1.381(3) ?
C6 H6 . 0.9300 ?
C7 H7 . 0.9300 ?
C12 C13 . 1.391(4) ?
C12 H12 . 0.9300 ?
C13 C14 . 1.354(4) ?
C13 H13 . 0.9300 ?
C14 C17 . 1.400(4) ?
C14 H14 . 0.9300 ?
C15 C15 2_655 1.374(7) ?
C15 C17 . 1.416(4) ?
C15 H15 . 0.9300 ?
C16 C17 . 1.399(3) ?
C16 C16 2_655 1.425(4) ?

loop_
_geom_hbond_atom_site_label_D
_geom_hbond_atom_site_label_H
_geom_hbond_atom_site_label_A
_geom_hbond_site_symmetry_A
_geom_hbond_distance_DH
_geom_hbond_distance_HA
_geom_hbond_distance_DA
_geom_hbond_angle_DHA
_geom_hbond_publ_flag
O3 H3a O2 4_655 0.86 1.80 2.652(3) 170 y
C12 H12 O1 . 0.93 2.58 3.067(3) 113 y
C13 H13 O2 6_565 0.93 2.55 3.174(4) 124 y
